data_4127633
loop_
_publ_author_name
'Shen, Di'
'Xu, Youjun'
'Shi, Shi-Liang'

_publ_section_title
;
 A Bulky Chiral N-Heterocyclic Carbene Palladium Catalyst Enables Highly
 Enantioselective Suzuki-Miyaura Cross-Coupling Reactions for the
 Synthesis of Biaryl Atropisomers.
;
_journal_issue 37
_journal_name_full 'Journal of the American Chemical Society'
_journal_page_first 14938
_journal_page_last 14945
_journal_paper_doi 10.1021/jacs.9b08578
_journal_volume 141
_journal_year 2019
_chemical_absolute_configuration rmad
_chemical_formula_moiety 'C58 H59 Cl N2 Pd'
_chemical_formula_sum 'C58 H59 Cl N2 Pd'
_chemical_formula_weight 925.92
_space_group_crystal_system orthorhombic
_space_group_IT_number 19
_space_group_name_Hall 'P 2ac 2ab'
_space_group_name_H-M_alt 'P 21 21 21'
_symmetry_space_group_name_Hall 'P 2ac 2ab'
_symmetry_space_group_name_H-M 'P 21 21 21'
_atom_sites_solution_hydrogens geom
_atom_sites_solution_primary dual
_audit_creation_date 2019-04-02
_audit_creation_method
;
Olex2 1.2
(compiled 2018.05.29 svn.r3508 for OlexSys, GUI svn.r5506)
;
_cell_angle_alpha 90
_cell_angle_beta 90
_cell_angle_gamma 90
_cell_formula_units_Z 4
_cell_length_a 12.4332(4)
_cell_length_b 19.3921(6)
_cell_length_c 19.9589(6)
_cell_measurement_reflns_used 9976
_cell_measurement_temperature 170(2)
_cell_measurement_theta_max 54.61
_cell_measurement_theta_min 2.76
_cell_volume 4812.2(3)
_computing_cell_refinement 'SAINT v8.37A (Bruker, 2015)'
_computing_data_reduction 'SAINT v8.37A (Bruker, 2015)'
_computing_molecular_graphics 'Olex2 (Dolomanov et al., 2009)'
_computing_publication_material 'Olex2 (Dolomanov et al., 2009)'
_computing_structure_refinement 'ShelXL (Sheldrick, 2015)'
_computing_structure_solution 'ShelXT (Sheldrick, 2015)'
_diffrn_ambient_temperature 169.96
_diffrn_measured_fraction_theta_full 0.999
_diffrn_measured_fraction_theta_max 0.997
_diffrn_measurement_device_type 'Bruker APEX-II CCD'
_diffrn_measurement_method '\f and \w scans'
_diffrn_radiation_type GaK\a
_diffrn_radiation_wavelength 1.34139
_diffrn_reflns_av_R_equivalents 0.0748
_diffrn_reflns_av_unetI/netI 0.0937
_diffrn_reflns_Laue_measured_fraction_full 0.999
_diffrn_reflns_Laue_measured_fraction_max 0.997
_diffrn_reflns_limit_h_max 15
_diffrn_reflns_limit_h_min -11
_diffrn_reflns_limit_k_max 16
_diffrn_reflns_limit_k_min -23
_diffrn_reflns_limit_l_max 24
_diffrn_reflns_limit_l_min -18
_diffrn_reflns_number 31827
_diffrn_reflns_point_group_measured_fraction_full 0.999
_diffrn_reflns_point_group_measured_fraction_max 0.997
_diffrn_reflns_theta_full 53.594
_diffrn_reflns_theta_max 54.925
_diffrn_reflns_theta_min 2.764
_diffrn_standards_number 0
_exptl_absorpt_coefficient_mu 2.597
_exptl_absorpt_correction_T_max 0.7508
_exptl_absorpt_correction_T_min 0.6617
_exptl_absorpt_correction_type multi-scan
_exptl_absorpt_process_details
'SADABS-2016/2 (Bruker,2016/2) was used for absorption correction. wR2(int) was 0.1308 before and 0.0811 after correction. The Ratio of minimum to maximum transmission is 0.8813. The \l/2 correction factor is Not present.'
_exptl_crystal_colour colourless
_exptl_crystal_colour_primary colourless
_exptl_crystal_density_diffrn 1.278
_exptl_crystal_description block
_exptl_crystal_F_000 1936
_exptl_crystal_size_max 0.1
_exptl_crystal_size_mid 0.08
_exptl_crystal_size_min 0.05
_refine_diff_density_max 1.042
_refine_diff_density_min -0.653
_refine_diff_density_rms 0.086
_refine_ls_abs_structure_details
;
 Refined as an inversion twin.
;
_refine_ls_abs_structure_Flack 0.042(19)
_refine_ls_extinction_method none
_refine_ls_goodness_of_fit_ref 1.034
_refine_ls_hydrogen_treatment constr
_refine_ls_matrix_type full
_refine_ls_number_parameters 566
_refine_ls_number_reflns 8841
_refine_ls_number_restraints 36
_refine_ls_restrained_S_all 1.047
_refine_ls_R_factor_all 0.0942
_refine_ls_R_factor_gt 0.0599
_refine_ls_shift/su_max 0.001
_refine_ls_shift/su_mean 0.000
_refine_ls_structure_factor_coef Fsqd
_refine_ls_weighting_details 'w=1/[\s^2^(Fo^2^)+(0.0489P)^2^+4.9351P] where P=(Fo^2^+2Fc^2^)/3'
_refine_ls_weighting_scheme calc
_refine_ls_wR_factor_gt 0.1162
_refine_ls_wR_factor_ref 0.1330
_reflns_Friedel_coverage 0.805
_reflns_Friedel_fraction_full 1.000
_reflns_Friedel_fraction_max 0.997
_reflns_number_gt 6459
_reflns_number_total 8841
_reflns_threshold_expression 'I > 2\s(I)'
_cod_data_source_file ja9b08578_si_003.cif
_cod_data_source_block mj19192_0m
_cod_database_code 4127633
_shelx_shelxl_version_number 2016/6
_shelx_space_group_comment
;
The symmetry employed for this shelxl refinement is uniquely defined
by the following loop, which should always be used as a source of
symmetry information in preference to the above space-group names.
They are only intended as comments.
;
_shelx_estimated_absorpt_t_max 0.881
_shelx_estimated_absorpt_t_min 0.781
_olex2_refinement_description
;
1. Twinned data refinement
 Scales: 0.958(19)
 0.042(19)
2. Fixed Uiso
 At 1.2 times of:
  All C(H) groups, All C(H,H) groups
 At 1.5 times of:
  All C(H,H,H) groups
3. Uiso/Uaniso restraints and constraints
C29 \\sim C30 \\sim C31 \\sim C32 \\sim C33 \\sim C34: within 2A with sigma of
0.01 and sigma for terminal atoms of 0.02
4.a Ternary CH refined with riding coordinates:
 C3(H3), C4(H4), C19(H19), C28(H28), C42(H42), C51(H51)
4.b Secondary CH2 refined with riding coordinates:
 C2(H2A,H2B), C11(H11A,H11B), C12(H12A,H12B)
4.c Aromatic/amide H refined with riding coordinates:
 C6(H6), C7(H7), C8(H8), C9(H9), C10(H10), C15(H15), C17(H17), C21(H21),
 C22(H22), C23(H23), C24(H24), C25(H25), C30(H30), C31(H31), C32(H32), C33(H33),
  C34(H34), C38(H38), C40(H40), C44(H44), C45(H45), C46(H46), C47(H47),
 C48(H48), C53(H53), C54(H54), C55(H55), C56(H56), C57(H57)
4.d Idealised Me refined as rotating group:
 C26(H26A,H26B,H26C), C27(H27A,H27B,H27C), C35(H35A,H35B,H35C), C49(H49A,H49B,
 H49C), C50(H50A,H50B,H50C), C58(H58A,H58B,H58C)
;
_olex2_submission_special_instructions 'No special instructions were received'

loop_
_space_group_symop_operation_xyz
'x, y, z'
'-x+1/2, -y, z+1/2'
'-x, y+1/2, -z+1/2'
'x+1/2, -y+1/2, -z'

loop_
_atom_site_label
_atom_site_type_symbol
_atom_site_fract_x
_atom_site_fract_y
_atom_site_fract_z
_atom_site_U_iso_or_equiv
_atom_site_adp_type
_atom_site_occupancy
_atom_site_site_symmetry_order
_atom_site_calc_flag
_atom_site_refinement_flags_posn
_atom_site_refinement_flags_adp
Pd1 Pd 0.75349(5) 0.51364(3) 0.63504(3) 0.03071(17) Uani 1 1 d . .
Cl1 Cl 0.80405(18) 0.46669(13) 0.53047(10) 0.0445(6) Uani 1 1 d . .
N1 N 0.5250(5) 0.4867(4) 0.5866(3) 0.0275(15) Uani 1 1 d . .
N2 N 0.5502(5) 0.4448(3) 0.6854(3) 0.0286(17) Uani 1 1 d . .
C1 C 0.5973(6) 0.4807(4) 0.6360(4) 0.0248(16) Uani 1 1 d . .
C2 C 0.7679(8) 0.5532(5) 0.7325(4) 0.056(3) Uani 1 1 d . .
H2A H 0.710923 0.585661 0.746954 0.067 Uiso 1 1 calc R .
H2B H 0.788821 0.519944 0.767716 0.067 Uiso 1 1 calc R .
C3 C 0.8519(8) 0.5815(6) 0.6946(5) 0.054(3) Uani 1 1 d . .
H3 H 0.847717 0.631923 0.684307 0.065 Uiso 1 1 calc R .
C4 C 0.9228(8) 0.5441(6) 0.6592(5) 0.058(3) Uani 1 1 d . .
H4 H 0.955426 0.508385 0.689048 0.069 Uiso 1 1 calc R .
C5 C 1.0023(7) 0.5645(5) 0.6082(4) 0.037(2) Uani 1 1 d . .
C6 C 1.0637(9) 0.5129(7) 0.5771(6) 0.070(3) Uani 1 1 d . .
H6 H 1.055264 0.465675 0.588582 0.083 Uiso 1 1 calc R .
C7 C 1.1416(10) 0.5350(8) 0.5260(6) 0.082(4) Uani 1 1 d . .
H7 H 1.186997 0.502556 0.504269 0.098 Uiso 1 1 calc R .
C8 C 1.1470(10) 0.6036(8) 0.5105(6) 0.068(3) Uani 1 1 d . .
H8 H 1.194611 0.617985 0.476022 0.081 Uiso 1 1 calc R .
C9 C 1.0884(11) 0.6512(8) 0.5418(7) 0.088(4) Uani 1 1 d . .
H9 H 1.096413 0.698511 0.530627 0.106 Uiso 1 1 calc R .
C10 C 1.0180(9) 0.6319(7) 0.5890(7) 0.071(4) Uani 1 1 d . .
H10 H 0.976751 0.666671 0.610472 0.085 Uiso 1 1 calc R .
C11 C 0.4150(6) 0.4639(5) 0.6073(4) 0.031(2) Uani 1 1 d . .
H11A H 0.378444 0.437542 0.571450 0.038 Uiso 1 1 calc R .
H11B H 0.369359 0.503222 0.621101 0.038 Uiso 1 1 calc R .
C12 C 0.4445(7) 0.4184(5) 0.6662(4) 0.033(2) Uani 1 1 d . .
H12A H 0.392073 0.423335 0.703219 0.040 Uiso 1 1 calc R .
H12B H 0.448603 0.369301 0.652823 0.040 Uiso 1 1 calc R .
C13 C 0.5316(6) 0.5288(4) 0.5277(4) 0.030(2) Uani 1 1 d . .
C14 C 0.5131(7) 0.6003(5) 0.5324(4) 0.034(2) Uani 1 1 d . .
C15 C 0.5102(7) 0.6379(5) 0.4732(5) 0.040(2) Uani 1 1 d . .
H15 H 0.495758 0.685976 0.475325 0.049 Uiso 1 1 calc R .
C16 C 0.5276(7) 0.6079(5) 0.4112(5) 0.041(2) Uani 1 1 d . .
C17 C 0.5481(7) 0.5378(5) 0.4088(4) 0.038(2) Uani 1 1 d . .
H17 H 0.561550 0.516887 0.366595 0.045 Uiso 1 1 calc R .
C18 C 0.5498(6) 0.4968(4) 0.4659(4) 0.031(2) Uani 1 1 d . .
C19 C 0.5704(7) 0.4189(5) 0.4633(4) 0.036(2) Uani 1 1 d . .
H19 H 0.617814 0.407494 0.502209 0.043 Uiso 1 1 calc R .
C20 C 0.4697(8) 0.3760(5) 0.4708(4) 0.039(2) Uani 1 1 d . .
C21 C 0.4734(10) 0.3165(5) 0.5072(5) 0.056(3) Uani 1 1 d . .
H21 H 0.539377 0.303144 0.527339 0.067 Uiso 1 1 calc R .
C22 C 0.3847(13) 0.2755(7) 0.5154(7) 0.084(4) Uani 1 1 d . .
H22 H 0.389774 0.234825 0.541714 0.101 Uiso 1 1 calc R .
C23 C 0.2893(12) 0.2927(7) 0.4863(7) 0.088(5) Uani 1 1 d . .
H23 H 0.228191 0.263767 0.491487 0.105 Uiso 1 1 calc R .
C24 C 0.2825(9) 0.3530(7) 0.4489(5) 0.073(4) Uani 1 1 d . .
H24 H 0.216257 0.366282 0.429004 0.087 Uiso 1 1 calc R .
C25 C 0.3741(9) 0.3937(6) 0.4408(5) 0.052(3) Uani 1 1 d . .
H25 H 0.370423 0.434278 0.414195 0.062 Uiso 1 1 calc R .
C26 C 0.6315(9) 0.3973(5) 0.3996(5) 0.055(3) Uani 1 1 d . .
H26A H 0.584364 0.402476 0.360588 0.083 Uiso 1 1 calc GR .
H26B H 0.654080 0.349084 0.403622 0.083 Uiso 1 1 calc GR .
H26C H 0.695032 0.426704 0.394090 0.083 Uiso 1 1 calc GR .
C27 C 0.5254(8) 0.6507(6) 0.3471(5) 0.059(3) Uani 1 1 d . .
H27A H 0.580133 0.633378 0.315971 0.089 Uiso 1 1 calc GR .
H27B H 0.540561 0.699022 0.357846 0.089 Uiso 1 1 calc GR .
H27C H 0.454293 0.647128 0.326242 0.089 Uiso 1 1 calc GR .
C28 C 0.4929(7) 0.6349(5) 0.5991(5) 0.038(2) Uani 1 1 d . .
H28 H 0.490203 0.597398 0.633520 0.045 Uiso 1 1 calc R .
C29 C 0.5808(9) 0.6850(6) 0.6213(5) 0.061(3) Uani 1 1 d . U
C30 C 0.6699(8) 0.7017(6) 0.5890(5) 0.055(3) Uani 1 1 d . U
H30 H 0.682104 0.680463 0.546769 0.067 Uiso 1 1 calc R .
C31 C 0.7463(11) 0.7474(5) 0.6117(5) 0.063(3) Uani 1 1 d . U
H31 H 0.804461 0.760391 0.583516 0.075 Uiso 1 1 calc R .
C32 C 0.7388(13) 0.7738(7) 0.6739(7) 0.107(4) Uani 1 1 d . U
H32 H 0.780897 0.812410 0.686793 0.129 Uiso 1 1 calc R .
C33 C 0.6650(14) 0.7419(9) 0.7207(9) 0.126(4) Uani 1 1 d . U
H33 H 0.670172 0.749426 0.767608 0.151 Uiso 1 1 calc R .
C34 C 0.5850(12) 0.6990(8) 0.6929(8) 0.109(4) Uani 1 1 d . U
H34 H 0.532611 0.678913 0.721499 0.130 Uiso 1 1 calc R .
C35 C 0.3825(9) 0.6703(6) 0.6000(6) 0.077(4) Uani 1 1 d . .
H35A H 0.384773 0.711551 0.571688 0.116 Uiso 1 1 calc GR .
H35B H 0.364363 0.683506 0.646018 0.116 Uiso 1 1 calc GR .
H35C H 0.327919 0.638406 0.582823 0.116 Uiso 1 1 calc GR .
C36 C 0.5970(6) 0.4246(4) 0.7489(4) 0.0260(19) Uani 1 1 d . .
C37 C 0.6603(7) 0.3647(4) 0.7536(4) 0.029(2) Uani 1 1 d . .
C38 C 0.6934(7) 0.3442(4) 0.8160(4) 0.030(2) Uani 1 1 d . .
H38 H 0.735891 0.303671 0.819538 0.036 Uiso 1 1 calc R .
C39 C 0.6682(7) 0.3796(4) 0.8738(4) 0.033(2) Uani 1 1 d . .
C40 C 0.6100(7) 0.4405(4) 0.8673(4) 0.034(2) Uani 1 1 d . .
H40 H 0.595396 0.466991 0.906304 0.041 Uiso 1 1 calc R .
C41 C 0.5724(6) 0.4641(4) 0.8056(4) 0.029(2) Uani 1 1 d . .
C42 C 0.5097(7) 0.5311(4) 0.8000(4) 0.035(2) Uani 1 1 d . .
H42 H 0.532403 0.553883 0.757346 0.042 Uiso 1 1 calc R .
C43 C 0.3892(7) 0.5197(5) 0.7958(4) 0.037(2) Uani 1 1 d . .
C44 C 0.3359(8) 0.4721(6) 0.8348(5) 0.054(3) Uani 1 1 d . .
H44 H 0.374874 0.445384 0.866415 0.064 Uiso 1 1 calc R .
C45 C 0.2253(8) 0.4627(6) 0.8282(5) 0.062(3) Uani 1 1 d . .
H45 H 0.189993 0.429498 0.855429 0.074 Uiso 1 1 calc R .
C46 C 0.1662(8) 0.5006(6) 0.7829(5) 0.060(3) Uani 1 1 d . .
H46 H 0.090796 0.493857 0.778975 0.072 Uiso 1 1 calc R .
C47 C 0.2178(7) 0.5480(5) 0.7436(5) 0.044(3) Uani 1 1 d . .
H47 H 0.178071 0.573639 0.711490 0.053 Uiso 1 1 calc R .
C48 C 0.3296(8) 0.5593(5) 0.7504(5) 0.043(3) Uani 1 1 d . .
H48 H 0.364250 0.593672 0.724190 0.052 Uiso 1 1 calc R .
C49 C 0.5332(8) 0.5823(5) 0.8575(5) 0.046(2) Uani 1 1 d . .
H49A H 0.510642 0.562014 0.900170 0.068 Uiso 1 1 calc GR .
H49B H 0.493505 0.625213 0.849725 0.068 Uiso 1 1 calc GR .
H49C H 0.610517 0.592165 0.858939 0.068 Uiso 1 1 calc GR .
C50 C 0.7021(7) 0.3560(5) 0.9425(4) 0.036(2) Uani 1 1 d . .
H50A H 0.734312 0.394776 0.966780 0.054 Uiso 1 1 calc GR .
H50B H 0.754904 0.318789 0.938253 0.054 Uiso 1 1 calc GR .
H50C H 0.639100 0.339243 0.967065 0.054 Uiso 1 1 calc GR .
C51 C 0.6890(8) 0.3214(5) 0.6913(5) 0.031(2) Uani 1 1 d . .
H51 H 0.679410 0.351702 0.651158 0.037 Uiso 1 1 calc R .
C52 C 0.8072(9) 0.2977(5) 0.6922(5) 0.037(3) Uani 1 1 d . .
C53 C 0.8847(9) 0.3377(5) 0.6610(5) 0.050(3) Uani 1 1 d . .
H53 H 0.863695 0.379144 0.639293 0.060 Uiso 1 1 calc R .
C54 C 0.9902(9) 0.3190(6) 0.6605(6) 0.061(3) Uani 1 1 d . .
H54 H 1.042133 0.347839 0.639660 0.073 Uiso 1 1 calc R .
C55 C 1.0217(10) 0.2578(6) 0.6907(5) 0.059(3) Uani 1 1 d . .
H55 H 1.095440 0.244969 0.691531 0.070 Uiso 1 1 calc R .
C56 C 0.9463(9) 0.2164(5) 0.7191(5) 0.054(3) Uani 1 1 d . .
H56 H 0.967049 0.173487 0.738029 0.065 Uiso 1 1 calc R .
C57 C 0.8379(8) 0.2367(5) 0.7205(5) 0.043(2) Uani 1 1 d . .
H57 H 0.785806 0.207877 0.741230 0.051 Uiso 1 1 calc R .
C58 C 0.6115(8) 0.2603(5) 0.6837(5) 0.047(3) Uani 1 1 d . .
H58A H 0.612144 0.232787 0.724886 0.071 Uiso 1 1 calc GR .
H58B H 0.634292 0.231597 0.645909 0.071 Uiso 1 1 calc GR .
H58C H 0.538601 0.277598 0.675544 0.071 Uiso 1 1 calc GR .

loop_
_atom_site_aniso_label
_atom_site_aniso_U_11
_atom_site_aniso_U_22
_atom_site_aniso_U_33
_atom_site_aniso_U_23
_atom_site_aniso_U_13
_atom_site_aniso_U_12
Pd1 0.0285(3) 0.0380(3) 0.0257(3) -0.0016(3) -0.0020(4) -0.0038(4)
Cl1 0.0371(12) 0.0671(16) 0.0293(11) -0.0097(11) -0.0009(10) -0.0060(12)
N1 0.024(4) 0.038(4) 0.021(3) -0.001(3) -0.003(3) -0.004(4)
N2 0.025(4) 0.035(4) 0.026(4) -0.001(3) -0.004(3) -0.003(3)
C1 0.031(4) 0.020(4) 0.024(4) -0.001(4) -0.003(4) 0.001(4)
C2 0.040(7) 0.090(7) 0.038(5) -0.029(5) -0.003(5) -0.016(6)
C3 0.041(7) 0.077(8) 0.045(6) -0.019(6) -0.005(5) -0.013(6)
C4 0.037(6) 0.086(9) 0.050(6) -0.010(6) -0.016(5) -0.010(6)
C5 0.027(5) 0.057(7) 0.028(5) -0.003(5) -0.005(4) -0.005(5)
C6 0.065(8) 0.066(8) 0.077(8) -0.027(7) -0.010(7) -0.002(7)
C7 0.069(9) 0.112(12) 0.063(8) -0.041(8) 0.020(7) -0.021(8)
C8 0.055(8) 0.095(11) 0.053(8) -0.009(8) 0.004(6) -0.017(8)
C9 0.077(10) 0.105(12) 0.082(10) 0.031(9) 0.011(8) -0.008(9)
C10 0.047(8) 0.074(10) 0.090(10) 0.028(8) 0.010(7) 0.004(7)
C11 0.030(5) 0.039(5) 0.025(4) 0.000(4) 0.002(4) -0.001(4)
C12 0.035(5) 0.039(5) 0.026(5) -0.004(4) 0.004(4) -0.002(4)
C13 0.020(4) 0.040(6) 0.028(4) 0.004(4) -0.006(4) 0.004(4)
C14 0.025(5) 0.041(6) 0.036(5) 0.005(4) -0.003(4) -0.002(4)
C15 0.030(5) 0.044(6) 0.048(6) 0.014(5) -0.002(5) 0.000(4)
C16 0.026(5) 0.057(7) 0.039(6) 0.016(5) -0.010(4) -0.005(5)
C17 0.026(5) 0.056(6) 0.032(5) 0.002(5) -0.005(4) -0.010(5)
C18 0.025(4) 0.043(6) 0.026(4) -0.003(4) -0.005(3) -0.002(4)
C19 0.035(6) 0.046(6) 0.025(5) -0.008(4) -0.007(4) 0.000(5)
C20 0.046(6) 0.047(6) 0.025(5) -0.013(5) 0.003(5) -0.004(5)
C21 0.065(8) 0.049(7) 0.054(7) -0.001(6) 0.008(6) -0.003(6)
C22 0.109(12) 0.060(9) 0.084(10) 0.018(7) -0.006(9) -0.025(9)
C23 0.106(14) 0.083(10) 0.074(9) -0.004(8) 0.005(8) -0.058(9)
C24 0.061(9) 0.107(10) 0.050(7) -0.016(7) -0.006(6) -0.037(7)
C25 0.052(7) 0.065(7) 0.039(6) -0.014(5) -0.007(5) -0.015(6)
C26 0.058(7) 0.062(7) 0.046(6) -0.029(6) 0.010(5) 0.001(6)
C27 0.038(6) 0.088(9) 0.051(7) 0.034(6) -0.016(5) -0.016(6)
C28 0.038(6) 0.028(6) 0.047(6) -0.003(5) 0.010(5) 0.008(5)
C29 0.059(6) 0.061(6) 0.062(6) -0.029(5) 0.029(5) -0.017(5)
C30 0.051(6) 0.080(7) 0.036(5) -0.009(5) 0.007(5) -0.012(5)
C31 0.053(6) 0.083(6) 0.052(5) 0.010(5) 0.011(6) -0.026(7)
C32 0.090(8) 0.108(8) 0.123(8) -0.048(7) 0.046(8) -0.055(7)
C33 0.117(9) 0.137(9) 0.124(9) -0.057(8) 0.039(8) -0.051(8)
C34 0.099(8) 0.116(8) 0.111(8) -0.052(7) 0.040(7) -0.043(7)
C35 0.075(9) 0.087(9) 0.069(8) 0.012(7) 0.023(7) 0.048(7)
C36 0.026(5) 0.033(5) 0.020(4) -0.001(4) 0.006(4) -0.004(4)
C37 0.028(5) 0.035(5) 0.024(5) 0.004(4) 0.005(4) 0.000(4)
C38 0.034(5) 0.035(5) 0.023(4) 0.001(4) -0.002(4) 0.001(4)
C39 0.031(5) 0.043(5) 0.027(5) 0.006(4) -0.003(4) 0.002(4)
C40 0.034(5) 0.045(5) 0.023(4) -0.004(5) 0.001(4) 0.001(4)
C41 0.022(4) 0.044(5) 0.020(4) 0.004(4) 0.000(4) 0.000(4)
C42 0.030(5) 0.044(6) 0.029(5) -0.005(4) -0.002(4) 0.005(4)
C43 0.041(6) 0.045(6) 0.024(4) -0.001(4) 0.000(4) 0.013(5)
C44 0.051(7) 0.081(9) 0.029(5) 0.001(6) 0.005(5) 0.014(6)
C45 0.039(7) 0.089(8) 0.057(7) 0.011(6) 0.016(5) -0.010(6)
C46 0.030(6) 0.095(11) 0.055(7) -0.013(7) -0.002(5) -0.005(6)
C47 0.033(6) 0.054(6) 0.046(6) -0.012(5) -0.006(4) 0.009(5)
C48 0.040(6) 0.054(7) 0.036(6) -0.011(5) -0.003(5) 0.004(5)
C49 0.049(6) 0.045(6) 0.043(6) -0.007(5) -0.009(5) 0.013(5)
C50 0.037(5) 0.044(6) 0.028(5) 0.007(4) -0.005(4) 0.001(4)
C51 0.048(6) 0.023(5) 0.024(5) 0.003(4) 0.006(4) -0.002(4)
C52 0.057(6) 0.028(6) 0.026(5) -0.010(4) 0.001(5) 0.001(5)
C53 0.056(7) 0.040(6) 0.053(7) 0.010(5) 0.016(5) 0.011(5)
C54 0.057(8) 0.057(8) 0.067(8) -0.006(6) 0.022(6) 0.003(6)
C55 0.058(7) 0.056(7) 0.061(7) -0.019(6) 0.008(6) 0.010(6)
C56 0.067(8) 0.041(6) 0.055(7) -0.012(5) -0.004(6) 0.017(6)
C57 0.044(6) 0.039(6) 0.045(6) -0.001(5) 0.004(5) 0.000(5)
C58 0.043(6) 0.032(6) 0.066(7) -0.006(5) -0.008(6) -0.007(5)

loop_
_atom_type_symbol
_atom_type_description
_atom_type_scat_dispersion_real
_atom_type_scat_dispersion_imag
_atom_type_scat_source
C C 0.0148 0.0070 'International Tables Vol C Tables 4.2.6.8 and 6.1.1.4'
H H 0.0000 0.0000 'International Tables Vol C Tables 4.2.6.8 and 6.1.1.4'
Cl Cl 0.3294 0.5404 'International Tables Vol C Tables 4.2.6.8 and 6.1.1.4'
N N 0.0253 0.0136 'International Tables Vol C Tables 4.2.6.8 and 6.1.1.4'
Pd Pd 0.0665 3.1312 'International Tables Vol C Tables 4.2.6.8 and 6.1.1.4'

loop_
_geom_angle_atom_site_label_1
_geom_angle_atom_site_label_2
_geom_angle_atom_site_label_3
_geom_angle
C1 Pd1 Cl1 98.1(2)
C1 Pd1 C2 100.8(3)
C1 Pd1 C3 136.5(4)
C1 Pd1 C4 166.8(4)
C2 Pd1 Cl1 159.6(3)
C2 Pd1 C3 38.5(4)
C2 Pd1 C4 67.9(4)
C3 Pd1 Cl1 124.9(3)
C3 Pd1 C4 35.5(4)
C4 Pd1 Cl1 92.4(3)
C1 N1 C11 112.6(6)
C1 N1 C13 127.9(6)
C13 N1 C11 116.6(6)
C1 N2 C12 112.4(6)
C1 N2 C36 127.5(7)
C36 N2 C12 119.7(7)
N1 C1 Pd1 127.2(6)
N1 C1 N2 107.1(6)
N2 C1 Pd1 125.7(6)
Pd1 C2 H2A 116.3
Pd1 C2 H2B 116.3
H2A C2 H2B 113.2
C3 C2 Pd1 73.0(5)
C3 C2 H2A 116.3
C3 C2 H2B 116.3
Pd1 C3 H3 117.0
C2 C3 Pd1 68.6(5)
C2 C3 H3 117.0
C4 C3 Pd1 75.7(6)
C4 C3 C2 124.2(11)
C4 C3 H3 117.0
Pd1 C4 H4 109.1
C3 C4 Pd1 68.8(6)
C3 C4 H4 109.1
C3 C4 C5 131.2(11)
C5 C4 Pd1 123.6(6)
C5 C4 H4 109.1
C6 C5 C4 118.6(10)
C10 C5 C4 122.9(10)
C10 C5 C6 118.5(10)
C5 C6 H6 121.4
C5 C6 C7 117.2(12)
C7 C6 H6 121.4
C6 C7 H7 120.9
C8 C7 C6 118.2(12)
C8 C7 H7 120.9
C7 C8 H8 118.6
C9 C8 C7 122.8(13)
C9 C8 H8 118.6
C8 C9 H9 120.2
C8 C9 C10 119.6(15)
C10 C9 H9 120.2
C5 C10 H10 118.2
C9 C10 C5 123.7(14)
C9 C10 H10 118.2
N1 C11 H11A 111.9
N1 C11 H11B 111.9
N1 C11 C12 99.5(6)
H11A C11 H11B 109.6
C12 C11 H11A 111.9
C12 C11 H11B 111.9
N2 C12 C11 102.5(7)
N2 C12 H12A 111.3
N2 C12 H12B 111.3
C11 C12 H12A 111.3
C11 C12 H12B 111.3
H12A C12 H12B 109.2
C14 C13 N1 119.8(7)
C18 C13 N1 118.7(7)
C18 C13 C14 121.4(8)
C13 C14 C28 121.4(8)
C15 C14 C13 117.8(8)
C15 C14 C28 120.8(8)
C14 C15 H15 118.8
C16 C15 C14 122.3(9)
C16 C15 H15 118.8
C15 C16 C27 121.2(9)
C17 C16 C15 118.2(8)
C17 C16 C27 120.6(9)
C16 C17 H17 118.8
C16 C17 C18 122.5(9)
C18 C17 H17 118.8
C13 C18 C19 119.5(7)
C17 C18 C13 117.8(8)
C17 C18 C19 122.6(7)
C18 C19 H19 106.9
C18 C19 C26 112.2(8)
C20 C19 C18 113.6(7)
C20 C19 H19 106.9
C20 C19 C26 110.0(7)
C26 C19 H19 106.9
C21 C20 C19 119.4(9)
C21 C20 C25 118.3(10)
C25 C20 C19 122.3(9)
C20 C21 H21 119.1
C20 C21 C22 121.9(12)
C22 C21 H21 119.1
C21 C22 H22 119.7
C23 C22 C21 120.5(12)
C23 C22 H22 119.7
C22 C23 H23 120.4
C22 C23 C24 119.2(12)
C24 C23 H23 120.4
C23 C24 H24 120.4
C23 C24 C25 119.2(12)
C25 C24 H24 120.4
C20 C25 C24 120.9(11)
C20 C25 H25 119.6
C24 C25 H25 119.6
C19 C26 H26A 109.5
C19 C26 H26B 109.5
C19 C26 H26C 109.5
H26A C26 H26B 109.5
H26A C26 H26C 109.5
H26B C26 H26C 109.5
C16 C27 H27A 109.5
C16 C27 H27B 109.5
C16 C27 H27C 109.5
H27A C27 H27B 109.5
H27A C27 H27C 109.5
H27B C27 H27C 109.5
C14 C28 H28 106.7
C14 C28 C29 114.7(8)
C14 C28 C35 110.9(9)
C29 C28 H28 106.7
C29 C28 C35 110.6(9)
C35 C28 H28 106.7
C30 C29 C28 127.8(9)
C30 C29 C34 113.8(11)
C34 C29 C28 115.4(9)
C29 C30 H30 117.5
C29 C30 C31 125.1(10)
C31 C30 H30 117.5
C30 C31 H31 120.0
C32 C31 C30 120.0(12)
C32 C31 H31 120.0
C31 C32 H32 120.7
C31 C32 C33 118.5(13)
C33 C32 H32 120.7
C32 C33 H33 121.8
C34 C33 C32 116.4(15)
C34 C33 H33 121.8
C29 C34 H34 119.3
C33 C34 C29 121.5(14)
C33 C34 H34 119.3
C28 C35 H35A 109.5
C28 C35 H35B 109.5
C28 C35 H35C 109.5
H35A C35 H35B 109.5
H35A C35 H35C 109.5
H35B C35 H35C 109.5
C37 C36 N2 120.4(7)
C41 C36 N2 118.1(7)
C41 C36 C37 121.4(7)
C36 C37 C51 121.7(7)
C38 C37 C36 117.9(7)
C38 C37 C51 120.3(8)
C37 C38 H38 118.4
C37 C38 C39 123.2(8)
C39 C38 H38 118.4
C38 C39 C40 117.6(8)
C38 C39 C50 123.2(8)
C40 C39 C50 119.2(8)
C39 C40 H40 118.8
C39 C40 C41 122.3(8)
C41 C40 H40 118.8
C36 C41 C42 121.4(7)
C40 C41 C36 117.4(8)
C40 C41 C42 121.1(7)
C41 C42 H42 107.2
C41 C42 C49 113.5(7)
C43 C42 C41 112.7(7)
C43 C42 H42 107.2
C43 C42 C49 108.8(7)
C49 C42 H42 107.2
C44 C43 C42 122.8(8)
C44 C43 C48 118.6(9)
C48 C43 C42 118.6(9)
C43 C44 H44 119.7
C43 C44 C45 120.7(10)
C45 C44 H44 119.7
C44 C45 H45 119.4
C46 C45 C44 121.2(10)
C46 C45 H45 119.4
C45 C46 H46 120.5
C47 C46 C45 119.0(9)
C47 C46 H46 120.5
C46 C47 H47 119.7
C46 C47 C48 120.7(10)
C48 C47 H47 119.7
C43 C48 C47 119.8(10)
C43 C48 H48 120.1
C47 C48 H48 120.1
C42 C49 H49A 109.5
C42 C49 H49B 109.5
C42 C49 H49C 109.5
H49A C49 H49B 109.5
H49A C49 H49C 109.5
H49B C49 H49C 109.5
C39 C50 H50A 109.5
C39 C50 H50B 109.5
C39 C50 H50C 109.5
H50A C50 H50B 109.5
H50A C50 H50C 109.5
H50B C50 H50C 109.5
C37 C51 H51 107.4
C52 C51 C37 112.0(8)
C52 C51 H51 107.4
C58 C51 C37 110.7(8)
C58 C51 H51 107.4
C58 C51 C52 111.7(8)
C53 C52 C51 119.4(9)
C57 C52 C51 122.1(9)
C57 C52 C53 118.4(10)
C52 C53 H53 119.2
C54 C53 C52 121.7(10)
C54 C53 H53 119.2
C53 C54 H54 120.1
C53 C54 C55 119.8(11)
C55 C54 H54 120.1
C54 C55 H55 120.3
C56 C55 C54 119.5(11)
C56 C55 H55 120.3
C55 C56 H56 119.8
C55 C56 C57 120.4(10)
C57 C56 H56 119.8
C52 C57 C56 120.2(10)
C52 C57 H57 119.9
C56 C57 H57 119.9
C51 C58 H58A 109.5
C51 C58 H58B 109.5
C51 C58 H58C 109.5
H58A C58 H58B 109.5
H58A C58 H58C 109.5
H58B C58 H58C 109.5

loop_
_geom_bond_atom_site_label_1
_geom_bond_atom_site_label_2
_geom_bond_distance
Pd1 Cl1 2.362(2)
Pd1 C1 2.044(7)
Pd1 C2 2.098(8)
Pd1 C3 2.155(10)
Pd1 C4 2.239(10)
N1 C1 1.339(9)
N1 C11 1.496(10)
N1 C13 1.432(10)
N2 C1 1.342(10)
N2 C12 1.462(10)
N2 C36 1.449(10)
C2 H2A 0.9900
C2 H2B 0.9900
C2 C3 1.401(13)
C3 H3 1.0000
C3 C4 1.343(14)
C4 H4 1.0000
C4 C5 1.473(13)
C5 C6 1.404(14)
C5 C10 1.375(15)
C6 H6 0.9500
C6 C7 1.471(16)
C7 H7 0.9500
C7 C8 1.367(17)
C8 H8 0.9500
C8 C9 1.329(17)
C9 H9 0.9500
C9 C10 1.340(16)
C10 H10 0.9500
C11 H11A 0.9900
C11 H11B 0.9900
C11 C12 1.515(11)
C12 H12A 0.9900
C12 H12B 0.9900
C13 C14 1.408(11)
C13 C18 1.400(11)
C14 C15 1.389(12)
C14 C28 1.513(13)
C15 H15 0.9500
C15 C16 1.385(13)
C16 C17 1.384(13)
C16 C27 1.525(12)
C17 H17 0.9500
C17 C18 1.388(11)
C18 C19 1.533(12)
C19 H19 1.0000
C19 C20 1.511(12)
C19 C26 1.539(12)
C20 C21 1.363(13)
C20 C25 1.374(13)
C21 H21 0.9500
C21 C22 1.369(16)
C22 H22 0.9500
C22 C23 1.362(18)
C23 H23 0.9500
C23 C24 1.390(17)
C24 H24 0.9500
C24 C25 1.396(14)
C25 H25 0.9500
C26 H26A 0.9800
C26 H26B 0.9800
C26 H26C 0.9800
C27 H27A 0.9800
C27 H27B 0.9800
C27 H27C 0.9800
C28 H28 1.0000
C28 C29 1.528(13)
C28 C35 1.535(13)
C29 C30 1.322(13)
C29 C34 1.455(17)
C30 H30 0.9500
C30 C31 1.377(14)
C31 H31 0.9500
C31 C32 1.345(15)
C32 H32 0.9500
C32 C33 1.448(19)
C33 H33 0.9500
C33 C34 1.410(19)
C34 H34 0.9500
C35 H35A 0.9800
C35 H35B 0.9800
C35 H35C 0.9800
C36 C37 1.406(11)
C36 C41 1.399(11)
C37 C38 1.370(11)
C37 C51 1.542(12)
C38 H38 0.9500
C38 C39 1.379(11)
C39 C40 1.391(11)
C39 C50 1.505(11)
C40 H40 0.9500
C40 C41 1.395(11)
C41 C42 1.520(11)
C42 H42 1.0000
C42 C43 1.517(12)
C42 C49 1.544(11)
C43 C44 1.378(13)
C43 C48 1.400(12)
C44 H44 0.9500
C44 C45 1.393(14)
C45 H45 0.9500
C45 C46 1.377(13)
C46 H46 0.9500
C46 C47 1.368(13)
C47 H47 0.9500
C47 C48 1.414(14)
C48 H48 0.9500
C49 H49A 0.9800
C49 H49B 0.9800
C49 H49C 0.9800
C50 H50A 0.9800
C50 H50B 0.9800
C50 H50C 0.9800
C51 H51 1.0000
C51 C52 1.539(12)
C51 C58 1.535(12)
C52 C53 1.385(13)
C52 C57 1.366(13)
C53 H53 0.9500
C53 C54 1.361(14)
C54 H54 0.9500
C54 C55 1.388(14)
C55 H55 0.9500
C55 C56 1.357(14)
C56 H56 0.9500
C56 C57 1.405(14)
C57 H57 0.9500
C58 H58A 0.9800
C58 H58B 0.9800
C58 H58C 0.9800

loop_
_twin_individual_id
_twin_individual_mass_fraction_refined
1 0.958(19)
2 0.042(19)
